data_4328996
loop_
_publ_author_name
'Fang-Hua Zhao'
'Yun-Xia Che'
'Ji-Min Zheng'
'Fernande Grandjean'
'Gary J. Long'

_publ_section_title
;
 Two Acentric Mononuclear Molecular Complexes with Unusual Magnetic and
 Ferroelectric Properties
;
_journal_name_full 'Inorganic Chemistry'
_journal_page_first 4862
_journal_page_last 4868
_journal_paper_doi 10.1021/ic300394c
_journal_volume 51
_journal_year 2012
_chemical_formula_sum 'C4 H12 Cl2 Co N20'
_chemical_formula_weight 470.17
_chemical_name_systematic
; 
 ? 
;
_space_group_IT_number 104
_symmetry_cell_setting tetragonal
_symmetry_space_group_name_Hall 'P 4 -2n'
_symmetry_space_group_name_H-M 'P 4 n c'
_atom_sites_solution_hydrogens geom
_atom_sites_solution_primary direct
_atom_sites_solution_secondary difmap
_audit_creation_method SHELXL-97
_cell_angle_alpha 90.00
_cell_angle_beta 90.00
_cell_angle_gamma 90.00
_cell_formula_units_Z 2
_cell_length_a 9.7393(14)
_cell_length_b 9.7393(14)
_cell_length_c 8.4141(17)
_cell_measurement_reflns_used 5777
_cell_measurement_temperature 153(2)
_cell_measurement_theta_max 27.485
_cell_measurement_theta_min 3.20
_cell_volume 798.1(2)
_computing_cell_refinement 'Bruker XSCANS'
_computing_data_collection 'Bruker XSCANS'
_computing_data_reduction 'Bruker SHELXTL'
_computing_molecular_graphics 'Bruker SHELXTL'
_computing_publication_material 'Bruker SHELXTL'
_computing_structure_refinement 'SHELXL-97 (Sheldrick, 1997)'
_computing_structure_solution 'SHELXS-97 (Sheldrick, 1990)'
_diffrn_ambient_temperature 153(2)
_diffrn_measured_fraction_theta_full 0.998
_diffrn_measured_fraction_theta_max 0.998
_diffrn_measurement_device_type 'Bruker P4'
_diffrn_measurement_method '\w scans'
_diffrn_radiation_monochromator graphite
_diffrn_radiation_source 'fine-focus sealed tube'
_diffrn_radiation_type MoK\a
_diffrn_radiation_wavelength 0.71073
_diffrn_reflns_av_R_equivalents 0.0320
_diffrn_reflns_av_sigmaI/netI 0.0436
_diffrn_reflns_limit_h_max 12
_diffrn_reflns_limit_h_min -12
_diffrn_reflns_limit_k_max 12
_diffrn_reflns_limit_k_min -12
_diffrn_reflns_limit_l_max 10
_diffrn_reflns_limit_l_min -10
_diffrn_reflns_number 7064
_diffrn_reflns_theta_full 27.48
_diffrn_reflns_theta_max 27.48
_diffrn_reflns_theta_min 3.20
_exptl_absorpt_coefficient_mu 1.456
_exptl_absorpt_correction_T_max 0.7594
_exptl_absorpt_correction_T_min 0.7594
_exptl_absorpt_correction_type multi-scan
_exptl_absorpt_process_details sadabs
_exptl_crystal_colour Red
_exptl_crystal_density_diffrn 1.956
_exptl_crystal_description Block
_exptl_crystal_F_000 474
_exptl_crystal_size_max 0.20
_exptl_crystal_size_mid 0.20
_exptl_crystal_size_min 0.20
_refine_diff_density_max 0.192
_refine_diff_density_min -0.501
_refine_diff_density_rms 0.047
_refine_ls_abs_structure_details 'Flack H D (1983), Acta Cryst. A39, 876-881'
_refine_ls_abs_structure_Flack 0.036(15)
_refine_ls_extinction_method none
_refine_ls_goodness_of_fit_ref 1.002
_refine_ls_hydrogen_treatment constr
_refine_ls_matrix_type full
_refine_ls_number_parameters 64
_refine_ls_number_reflns 925
_refine_ls_number_restraints 1
_refine_ls_restrained_S_all 1.001
_refine_ls_R_factor_all 0.0218
_refine_ls_R_factor_gt 0.0204
_refine_ls_shift/su_max 0.000
_refine_ls_shift/su_mean 0.000
_refine_ls_structure_factor_coef Fsqd
_refine_ls_weighting_details 'calc w=1/[\s^2^(Fo^2^)+(0.0428P)^2^+0.0419P] where P=(Fo^2^+2Fc^2^)/3'
_refine_ls_weighting_scheme calc
_refine_ls_wR_factor_gt 0.0588
_refine_ls_wR_factor_ref 0.0597
_reflns_number_gt 876
_reflns_number_total 925
_reflns_threshold_expression >2sigma(I)
_cod_data_source_file ic300394c_si_002_1.cif
_cod_data_source_block 1Co
_cod_database_code 4328996

loop_
_symmetry_equiv_pos_as_xyz
'x, y, z'
'-x, -y, z'
'-y, x, z'
'y, -x, z'
'x+1/2, -y+1/2, z+1/2'
'-x+1/2, y+1/2, z+1/2'
'-y+1/2, -x+1/2, z+1/2'
'y+1/2, x+1/2, z+1/2'

loop_
_atom_site_label
_atom_site_type_symbol
_atom_site_fract_x
_atom_site_fract_y
_atom_site_fract_z
_atom_site_U_iso_or_equiv
_atom_site_adp_type
_atom_site_occupancy
_atom_site_symmetry_multiplicity
_atom_site_calc_flag
_atom_site_refinement_flags
C1 C 0.77457(16) 0.77043(16) 0.3495(2) 0.0231(3) Uani 1 1 d .
Cl1 Cl 1.0000 1.0000 0.57407(10) 0.0231(2) Uani 1 4 d S
Cl2 Cl 1.0000 1.0000 -0.01712(10) 0.0215(2) Uani 1 4 d S
Co1 Co 1.0000 1.0000 0.28488(4) 0.01590(13) Uani 1 4 d S
N1 N 0.74694(14) 0.64394(13) 0.2943(2) 0.0309(3) Uani 1 1 d .
H1 H 0.6770 0.5928 0.3239 0.037 Uiso 1 1 calc R
N2 N 0.84328(15) 0.60711(14) 0.1859(2) 0.0323(3) Uani 1 1 d .
N3 N 0.92784(14) 0.70799(13) 0.1774(2) 0.0256(3) Uani 1 1 d .
N4 N 0.88845(12) 0.81240(12) 0.2779(2) 0.0209(3) Uani 1 1 d .
N5 N 0.69761(15) 0.83802(16) 0.4561(2) 0.0330(4) Uani 1 1 d .
H5A H 0.7212 0.9212 0.4864 0.040 Uiso 1 1 calc R
H5B H 0.6236 0.7992 0.4957 0.040 Uiso 1 1 calc R

loop_
_atom_site_aniso_label
_atom_site_aniso_U_11
_atom_site_aniso_U_22
_atom_site_aniso_U_33
_atom_site_aniso_U_23
_atom_site_aniso_U_13
_atom_site_aniso_U_12
C1 0.0221(7) 0.0236(7) 0.0235(6) 0.0044(6) -0.0041(6) -0.0043(7)
Cl1 0.0264(3) 0.0264(3) 0.0166(3) 0.000 0.000 0.000
Cl2 0.0237(3) 0.0237(3) 0.0171(4) 0.000 0.000 0.000
Co1 0.01517(15) 0.01517(15) 0.0173(2) 0.000 0.000 0.000
N1 0.0297(7) 0.0254(6) 0.0375(7) 0.0011(7) 0.0012(7) -0.0117(6)
N2 0.0328(7) 0.0241(7) 0.0399(8) -0.0042(6) -0.0017(7) -0.0040(6)
N3 0.0273(7) 0.0206(6) 0.0288(6) -0.0031(6) 0.0002(6) -0.0004(5)
N4 0.0202(6) 0.0194(6) 0.0232(5) -0.0005(6) 0.0005(6) -0.0021(5)
N5 0.0297(7) 0.0340(8) 0.0352(9) 0.0011(7) 0.0093(6) -0.0044(6)

loop_
_atom_type_symbol
_atom_type_description
_atom_type_scat_dispersion_real
_atom_type_scat_dispersion_imag
_atom_type_scat_source
C C 0.0033 0.0016 'International Tables Vol C Tables 4.2.6.8 and 6.1.1.4'
H H 0.0000 0.0000 'International Tables Vol C Tables 4.2.6.8 and 6.1.1.4'
N N 0.0061 0.0033 'International Tables Vol C Tables 4.2.6.8 and 6.1.1.4'
Cl Cl 0.1484 0.1585 'International Tables Vol C Tables 4.2.6.8 and 6.1.1.4'
Co Co 0.3494 0.9721 'International Tables Vol C Tables 4.2.6.8 and 6.1.1.4'

loop_
_geom_angle_atom_site_label_1
_geom_angle_atom_site_label_2
_geom_angle_atom_site_label_3
_geom_angle
_geom_angle_site_symmetry_1
_geom_angle_site_symmetry_3
N4 C1 N5 128.29(16) . .
N4 C1 N1 107.01(15) . .
N5 C1 N1 124.70(17) . .
N4 Co1 N4 176.82(10) 2_775 .
N4 Co1 N4 89.956(3) 2_775 4_575
N4 Co1 N4 89.956(3) . 4_575
N4 Co1 N4 89.956(3) 2_775 3_755
N4 Co1 N4 89.956(3) . 3_755
N4 Co1 N4 176.82(10) 4_575 3_755
N4 Co1 Cl1 91.59(5) 2_775 .
N4 Co1 Cl1 91.59(5) . .
N4 Co1 Cl1 91.59(5) 4_575 .
N4 Co1 Cl1 91.59(5) 3_755 .
N4 Co1 Cl2 88.41(5) 2_775 .
N4 Co1 Cl2 88.41(5) . .
N4 Co1 Cl2 88.41(5) 4_575 .
N4 Co1 Cl2 88.41(5) 3_755 .
Cl1 Co1 Cl2 180.0 . .
C1 N1 N2 109.66(13) . .
C1 N1 H1 125.2 . .
N2 N1 H1 125.2 . .
N3 N2 N1 106.20(12) . .
N2 N3 N4 110.61(13) . .
C1 N4 N3 106.52(12) . .
C1 N4 Co1 132.77(11) . .
N3 N4 Co1 120.61(9) . .
C1 N5 H5A 120.0 . .
C1 N5 H5B 120.0 . .
H5A N5 H5B 120.0 . .

loop_
_geom_bond_atom_site_label_1
_geom_bond_atom_site_label_2
_geom_bond_distance
_geom_bond_site_symmetry_2
C1 N4 1.327(2) .
C1 N5 1.341(2) .
C1 N1 1.344(2) .
Cl1 Co1 2.4332(10) .
Cl2 Co1 2.5411(10) .
Co1 N4 2.1265(11) 2_775
Co1 N4 2.1265(11) .
Co1 N4 2.1265(11) 4_575
Co1 N4 2.1265(12) 3_755
N1 N2 1.357(2) .
N1 H1 0.8800 .
N2 N3 1.284(2) .
N3 N4 1.3770(18) .
N5 H5A 0.8800 .
N5 H5B 0.8800 .

loop_
_geom_torsion_atom_site_label_1
_geom_torsion_atom_site_label_2
_geom_torsion_atom_site_label_3
_geom_torsion_atom_site_label_4
_geom_torsion
_geom_torsion_site_symmetry_1
N4 C1 N1 N2 -0.7(2) .
N5 C1 N1 N2 178.71(16) .
C1 N1 N2 N3 0.8(2) .
N1 N2 N3 N4 -0.51(17) .
N5 C1 N4 N3 -179.01(18) .
N1 C1 N4 N3 0.39(19) .
N5 C1 N4 Co1 -2.6(3) .
N1 C1 N4 Co1 176.75(10) .
N2 N3 N4 C1 0.08(17) .
N2 N3 N4 Co1 -176.81(11) .
N4 Co1 N4 C1 -41.7(2) 4_575
N4 Co1 N4 C1 141.43(14) 3_755
Cl1 Co1 N4 C1 49.84(16) .
Cl2 Co1 N4 C1 -130.16(16) .
N4 Co1 N4 N3 134.20(9) 4_575
N4 Co1 N4 N3 -42.63(14) 3_755
Cl1 Co1 N4 N3 -134.21(10) .
Cl2 Co1 N4 N3 45.79(10) .
